data_7242532
loop_
_publ_author_name
'Pan, Zhentao'
'Shi, Shuaijun'
'Yang, Xuancheng'
'Xiao, Xuqiong'
'Zhang, Wangqin'
'Wang, Shiliang'
'Ma, Yongmin'

_publ_section_title
;
 Eco-friendly construction of spiroquinazolin-2-(thi)ones and
 quinolin-(thio)ureas via Fe(iii)-catalyzed multi-component domino double
 [4 + 2] annulations
;
_journal_issue 8
_journal_name_full 'Green Chemistry'
_journal_page_first 2944
_journal_page_last 2949
_journal_paper_doi 10.1039/D1GC00889G
_journal_volume 23
_journal_year 2021
_chemical_formula_moiety 'C24 H18 F3 N3 O2'
_chemical_formula_sum 'C24 H18 F3 N3 O2'
_chemical_formula_weight 437.41
_space_group_crystal_system tetragonal
_space_group_IT_number 85
_space_group_name_Hall '-P 4a'
_space_group_name_H-M_alt 'P 4/n :2'
_atom_sites_solution_hydrogens mixed
_atom_sites_solution_primary dual
_audit_creation_date 2020-11-05
_audit_creation_method
;
Olex2 1.3
(compiled 2020.02.04 svn.rd84adfe8 for OlexSys, GUI svn.r6032)
;
_audit_update_record
;
2020-12-23 deposited with the CCDC.	2021-03-24 downloaded from the CCDC.
;
_cell_angle_alpha 90
_cell_angle_beta 90
_cell_angle_gamma 90
_cell_formula_units_Z 8
_cell_length_a 24.437(3)
_cell_length_b 24.437(3)
_cell_length_c 7.3579(8)
_cell_measurement_reflns_used 3155
_cell_measurement_temperature 296.15
_cell_measurement_theta_max 19.83
_cell_measurement_theta_min 2.36
_cell_volume 4393.9(9)
_computing_cell_refinement 'SAINT v8.34A (Bruker, 2013)'
_computing_data_reduction 'SAINT v8.34A (Bruker, 2013)'
_computing_molecular_graphics 'Olex2 1.3 (Dolomanov et al., 2009)'
_computing_publication_material 'Olex2 1.3 (Dolomanov et al., 2009)'
_computing_structure_refinement 'XL  (Sheldrick, 2008)'
_computing_structure_solution 'XT  (Sheldrick, 2015)'
_diffrn_ambient_temperature 296.15
_diffrn_measured_fraction_theta_full 1.000
_diffrn_measured_fraction_theta_max 1.000
_diffrn_measurement_device_type 'Bruker APEX-II CCD'
_diffrn_measurement_method '\f and \w scans'
_diffrn_radiation_type MoK\a
_diffrn_radiation_wavelength 0.71073
_diffrn_reflns_av_R_equivalents 0.1101
_diffrn_reflns_av_unetI/netI 0.0615
_diffrn_reflns_Laue_measured_fraction_full 1.000
_diffrn_reflns_Laue_measured_fraction_max 1.000
_diffrn_reflns_limit_h_max 29
_diffrn_reflns_limit_h_min -29
_diffrn_reflns_limit_k_max 29
_diffrn_reflns_limit_k_min -29
_diffrn_reflns_limit_l_max 8
_diffrn_reflns_limit_l_min -8
_diffrn_reflns_number 32344
_diffrn_reflns_point_group_measured_fraction_full 1.000
_diffrn_reflns_point_group_measured_fraction_max 1.000
_diffrn_reflns_theta_full 24.995
_diffrn_reflns_theta_max 24.995
_diffrn_reflns_theta_min 1.178
_diffrn_source_current 30.0
_diffrn_source_power 1.35
_diffrn_source_voltage 45.0
_diffrn_standards_number 0
_exptl_absorpt_coefficient_mu 0.103
_exptl_absorpt_correction_T_max 0.7457
_exptl_absorpt_correction_T_min 0.6779
_exptl_absorpt_correction_type multi-scan
_exptl_absorpt_process_details
;
SADABS-2014/5 (Bruker,2014/5) was used for absorption correction.
wR2(int) was 0.0928 before and 0.0772 after correction.
The Ratio of minimum to maximum transmission is 0.9091.
The \l/2 correction factor is 0.00150.
;
_exptl_crystal_colour colourless
_exptl_crystal_colour_primary colourless
_exptl_crystal_density_diffrn 1.322
_exptl_crystal_description block
_exptl_crystal_F_000 1808
_exptl_crystal_size_max 0.25
_exptl_crystal_size_mid 0.25
_exptl_crystal_size_min 0.2
_refine_diff_density_max 0.666
_refine_diff_density_min -0.304
_refine_diff_density_rms 0.054
_refine_ls_extinction_coef 0.0038(12)
_refine_ls_extinction_expression Fc^*^=kFc[1+0.001xFc^2^\l^3^/sin(2\q)]^-1/4^
_refine_ls_extinction_method 'SHELXL-2014/7 (Sheldrick 2014'
_refine_ls_goodness_of_fit_ref 1.109
_refine_ls_hydrogen_treatment mixed
_refine_ls_matrix_type full
_refine_ls_number_parameters 332
_refine_ls_number_reflns 3874
_refine_ls_number_restraints 316
_refine_ls_restrained_S_all 1.139
_refine_ls_R_factor_all 0.1369
_refine_ls_R_factor_gt 0.0753
_refine_ls_shift/su_max 0.000
_refine_ls_shift/su_mean 0.000
_refine_ls_structure_factor_coef Fsqd
_refine_ls_weighting_details 'w=1/[\s^2^(Fo^2^)+(0.1304P)^2^] where P=(Fo^2^+2Fc^2^)/3'
_refine_ls_weighting_scheme calc
_refine_ls_wR_factor_gt 0.2175
_refine_ls_wR_factor_ref 0.2450
_reflns_Friedel_coverage 0.000
_reflns_number_gt 2099
_reflns_number_total 3874
_reflns_threshold_expression 'I > 2\s(I)'
_cod_data_source_file d1gc00889g2.cif
_cod_data_source_block mo201104a_sq
_cod_depositor_comments 'Adding full bibliography for 7242532--7242534.cif.'
_cod_original_cell_volume 4394.0(10)
_cod_original_sg_symbol_H-M 'P 4/n'
_cod_database_code 7242532
_shelx_shelxl_version_number 2014/7
_shelx_space_group_comment
;
The symmetry employed for this shelxl refinement is uniquely defined
by the following loop, which should always be used as a source of
symmetry information in preference to the above space-group names.
They are only intended as comments.
;
_olex2_refinement_description
;
1. Fixed Uiso
 At 1.2 times of:
  All C(H) groups
 At 1.5 times of:
  All C(H,H,H) groups
2. Restrained distances
 O2-C24 \\sim O2-C25
 with sigma of 0.02
 C24-F3 \\sim C25-F6
 with sigma of 0.02
 C24-F1 \\sim C25-F4
 with sigma of 0.02
 C24-F2 \\sim C25-F5
 with sigma of 0.02
 F3-F2 \\sim F6-F5
 with sigma of 0.04
 F1-F2 \\sim F4-F5
 with sigma of 0.04
 F3-F1 \\sim F6-F4
 with sigma of 0.04
 O2-F3 \\sim O2-F6
 with sigma of 0.04
 O2-F1 \\sim O2-F4
 with sigma of 0.04
 O2-F2 \\sim O2-F5
 with sigma of 0.04
3. Rigid body (RIGU) restrains
 All non-hydrogen atoms
 with sigma for 1-2 distances of 0.004 and sigma for 1-3 distances of 0.004
4. Others
 Sof(F4)=Sof(F5)=Sof(F6)=Sof(C25)=1-FVAR(1)
 Sof(F1)=Sof(F2)=Sof(F3)=Sof(C24)=FVAR(1)
5.a Aromatic/amide H refined with riding coordinates:
 C3(H3A), C4(H4), C5(H5), C6(H6), C9(H9), C10(H10), C12(H12), C13(H13),
 C14(H14), C15(H15), C19(H19), C20(H20), C22(H22), C23(H23)
5.b Idealised Me refined as rotating group:
 C17(H17A,H17B,H17C)
;
_platon_squeeze_void_probe_radius 1.20
_olex2_submission_special_instructions 'No special instructions were received'

loop_
_space_group_symop_operation_xyz
'x, y, z'
'-y+1/2, x, z'
'y, -x+1/2, z'
'-x+1/2, -y+1/2, z'
'-x, -y, -z'
'y-1/2, -x, -z'
'-y, x-1/2, -z'
'x-1/2, y-1/2, -z'

loop_
_atom_site_label
_atom_site_type_symbol
_atom_site_fract_x
_atom_site_fract_y
_atom_site_fract_z
_atom_site_U_iso_or_equiv
_atom_site_adp_type
_atom_site_occupancy
_atom_site_site_symmetry_order
_atom_site_calc_flag
_atom_site_refinement_flags_posn
_atom_site_refinement_flags_adp
_atom_site_refinement_flags_occupancy
_atom_site_disorder_assembly
_atom_site_disorder_group
F1 F 0.3365(5) 0.0738(4) -0.4500(17) 0.213(5) Uani 0.569(11) 1 d D U P A 1
F2 F 0.2902(4) 0.1321(7) -0.2690(15) 0.187(6) Uani 0.569(11) 1 d D U P A 1
F3 F 0.2944(7) 0.1474(9) -0.5374(19) 0.179(6) Uani 0.569(11) 1 d D U P A 1
F4 F 0.3081(9) 0.1397(8) -0.580(2) 0.142(6) Uani 0.431(11) 1 d D U P A 2
F5 F 0.2956(6) 0.0983(5) -0.326(2) 0.153(5) Uani 0.431(11) 1 d D U P A 2
F6 F 0.2994(5) 0.1839(6) -0.3229(19) 0.179(5) Uani 0.431(11) 1 d D U P A 2
O1 O 0.46659(10) 0.03089(10) 0.3038(3) 0.0609(8) Uani 1 1 d . U . . .
O2 O 0.3701(2) 0.1466(2) -0.3844(6) 0.1510(18) Uani 1 1 d D U . . .
N1 N 0.51005(11) 0.10727(11) 0.2003(4) 0.0488(8) Uani 1 1 d . U . . .
N2 N 0.52708(13) 0.20392(12) 0.2516(4) 0.0576(8) Uani 1 1 d . U . . .
N3 N 0.54357(12) 0.05832(13) 0.4445(4) 0.0545(8) Uani 1 1 d . U . . .
H3 H 0.5432(13) 0.0273(14) 0.509(4) 0.046(10) Uiso 1 1 d . . . . .
C1 C 0.55286(15) 0.15274(14) 0.2102(5) 0.0531(9) Uani 1 1 d . U . . .
C2 C 0.59413(14) 0.13819(13) 0.3565(5) 0.0465(9) Uani 1 1 d . U . . .
C3 C 0.63937(15) 0.17153(15) 0.3810(5) 0.0582(10) Uani 1 1 d . U . . .
H3A H 0.6436 0.2022 0.3076 0.070 Uiso 1 1 calc R U . . .
C4 C 0.67807(16) 0.16039(16) 0.5109(6) 0.0629(11) Uani 1 1 d . U . . .
H4 H 0.7083 0.1831 0.5250 0.076 Uiso 1 1 calc R U . . .
C5 C 0.67146(16) 0.11512(16) 0.6204(5) 0.0616(10) Uani 1 1 d . U . . .
H5 H 0.6974 0.1074 0.7094 0.074 Uiso 1 1 calc R U . . .
C6 C 0.62724(15) 0.08130(15) 0.5997(5) 0.0538(9) Uani 1 1 d . U . . .
H6 H 0.6231 0.0509 0.6744 0.065 Uiso 1 1 calc R U . . .
C7 C 0.58859(14) 0.09277(13) 0.4661(4) 0.0450(8) Uani 1 1 d . U . . .
C8 C 0.50470(15) 0.06411(14) 0.3161(5) 0.0484(9) Uani 1 1 d . U . . .
C9 C 0.58257(15) 0.15519(16) 0.0238(5) 0.0558(10) Uani 1 1 d . U . . .
H9 H 0.6030 0.1252 -0.0138 0.067 Uiso 1 1 calc R U . . .
C10 C 0.57975(16) 0.19861(17) -0.0831(5) 0.0649(11) Uani 1 1 d . U . . .
H10 H 0.5992 0.1984 -0.1917 0.078 Uiso 1 1 calc R U . . .
C11 C 0.54770(15) 0.24631(15) -0.0380(5) 0.0559(9) Uani 1 1 d . U . . .
C12 C 0.54399(17) 0.29160(19) -0.1539(6) 0.0708(12) Uani 1 1 d . U . . .
H12 H 0.5629 0.2915 -0.2636 0.085 Uiso 1 1 calc R U . . .
C13 C 0.51307(19) 0.33585(19) -0.1081(7) 0.0797(13) Uani 1 1 d . U . . .
H13 H 0.5116 0.3661 -0.1846 0.096 Uiso 1 1 calc R U . . .
C14 C 0.48423(18) 0.33561(17) 0.0504(7) 0.0770(13) Uani 1 1 d . U . . .
H14 H 0.4622 0.3654 0.0796 0.092 Uiso 1 1 calc R U . . .
C15 C 0.48736(16) 0.29181(17) 0.1678(6) 0.0669(11) Uani 1 1 d . U . . .
H15 H 0.4675 0.2924 0.2756 0.080 Uiso 1 1 calc R U . . .
C16 C 0.51960(15) 0.24711(14) 0.1275(5) 0.0525(9) Uani 1 1 d . U . . .
C17 C 0.50192(16) 0.20696(17) 0.4280(5) 0.0625(11) Uani 1 1 d . U . . .
H17A H 0.4632 0.2012 0.4164 0.094 Uiso 1 1 calc R U . . .
H17B H 0.5085 0.2424 0.4798 0.094 Uiso 1 1 calc R U . . .
H17C H 0.5172 0.1793 0.5056 0.094 Uiso 1 1 calc R U . . .
C18 C 0.46991(14) 0.11325(14) 0.0571(5) 0.0512(9) Uani 1 1 d . U . . .
C19 C 0.47599(17) 0.08490(17) -0.1025(5) 0.0644(11) Uani 1 1 d . U . . .
H19 H 0.5044 0.0599 -0.1154 0.077 Uiso 1 1 calc R U . . .
C20 C 0.4398(2) 0.0936(2) -0.2446(6) 0.0825(14) Uani 1 1 d . U . . .
H20 H 0.4424 0.0732 -0.3508 0.099 Uiso 1 1 calc R U . . .
C21 C 0.4002(2) 0.1326(2) -0.2266(7) 0.0881(15) Uani 1 1 d . U . . .
C22 C 0.3921(2) 0.1596(2) -0.0695(8) 0.0957(16) Uani 1 1 d . U . . .
H22 H 0.3634 0.1844 -0.0578 0.115 Uiso 1 1 calc R U . . .
C23 C 0.42749(17) 0.14953(18) 0.0757(6) 0.0732(12) Uani 1 1 d . U . . .
H23 H 0.4223 0.1676 0.1857 0.088 Uiso 1 1 calc R U . . .
C24 C 0.3277(6) 0.1245(9) -0.406(3) 0.161(5) Uani 0.569(11) 1 d D U P A 1
C25 C 0.3219(6) 0.1395(7) -0.414(2) 0.109(4) Uani 0.431(11) 1 d D U P A 2

loop_
_atom_site_aniso_label
_atom_site_aniso_U_11
_atom_site_aniso_U_22
_atom_site_aniso_U_33
_atom_site_aniso_U_23
_atom_site_aniso_U_13
_atom_site_aniso_U_12
F1 0.221(10) 0.205(8) 0.212(9) -0.020(6) -0.122(8) -0.015(6)
F2 0.125(6) 0.257(16) 0.178(7) 0.001(8) -0.060(5) -0.013(9)
F3 0.133(7) 0.266(13) 0.139(8) 0.007(8) -0.077(7) 0.019(7)
F4 0.180(14) 0.133(8) 0.114(7) 0.014(6) -0.080(7) -0.006(8)
F5 0.137(9) 0.132(9) 0.191(12) 0.033(7) -0.056(7) -0.019(7)
F6 0.165(8) 0.158(9) 0.213(10) -0.035(7) -0.097(7) 0.036(7)
O1 0.0611(16) 0.0559(15) 0.0657(17) 0.0107(13) -0.0066(13) -0.0187(13)
O2 0.133(3) 0.199(5) 0.121(3) 0.027(3) -0.063(3) -0.008(3)
N1 0.0514(17) 0.0406(15) 0.0545(17) 0.0062(13) -0.0060(14) -0.0069(13)
N2 0.063(2) 0.0533(18) 0.0564(18) -0.0001(15) 0.0060(15) 0.0044(15)
N3 0.0553(18) 0.0491(18) 0.0591(19) 0.0165(16) -0.0055(15) -0.0106(15)
C1 0.0492(19) 0.0450(19) 0.065(2) 0.0000(16) -0.0041(17) -0.0042(16)
C2 0.0431(18) 0.0428(18) 0.054(2) -0.0004(15) -0.0051(16) 0.0013(15)
C3 0.052(2) 0.047(2) 0.076(3) 0.0088(19) -0.0069(19) -0.0040(17)
C4 0.050(2) 0.053(2) 0.086(3) 0.000(2) -0.015(2) -0.0044(18)
C5 0.056(2) 0.063(2) 0.067(2) -0.004(2) -0.0088(19) 0.0095(19)
C6 0.055(2) 0.051(2) 0.055(2) 0.0077(17) -0.0039(18) 0.0011(17)
C7 0.0457(19) 0.0421(18) 0.0473(18) 0.0012(15) 0.0013(16) 0.0003(15)
C8 0.051(2) 0.0421(19) 0.052(2) 0.0032(16) 0.0034(17) -0.0020(16)
C9 0.056(2) 0.054(2) 0.058(2) 0.0021(18) 0.0007(18) -0.0049(18)
C10 0.064(2) 0.074(3) 0.057(2) 0.005(2) 0.010(2) -0.006(2)
C11 0.048(2) 0.052(2) 0.067(2) -0.0017(18) -0.0096(18) -0.0056(17)
C12 0.066(3) 0.081(3) 0.066(3) 0.016(2) -0.005(2) -0.011(2)
C13 0.083(3) 0.066(3) 0.090(3) 0.026(2) -0.020(2) -0.003(2)
C14 0.068(3) 0.055(2) 0.108(3) -0.001(2) -0.016(2) 0.008(2)
C15 0.062(2) 0.068(2) 0.071(3) -0.006(2) -0.004(2) 0.000(2)
C16 0.053(2) 0.047(2) 0.057(2) 0.0114(17) -0.0173(17) -0.0097(16)
C17 0.064(2) 0.074(3) 0.050(2) -0.0010(19) 0.0040(18) 0.004(2)
C18 0.049(2) 0.046(2) 0.058(2) 0.0080(17) -0.0054(17) -0.0082(16)
C19 0.064(2) 0.072(3) 0.057(2) -0.003(2) 0.0020(19) -0.008(2)
C20 0.084(3) 0.110(4) 0.053(2) 0.002(2) -0.003(2) -0.022(3)
C21 0.085(3) 0.106(4) 0.073(3) 0.012(3) -0.027(3) -0.007(3)
C22 0.082(3) 0.092(3) 0.113(4) -0.005(3) -0.039(3) 0.020(3)
C23 0.064(2) 0.074(3) 0.082(3) -0.012(2) -0.017(2) 0.006(2)
C24 0.144(7) 0.195(10) 0.146(10) 0.003(8) -0.063(6) -0.021(7)
C25 0.127(7) 0.092(7) 0.107(8) 0.017(6) -0.071(5) 0.000(5)

loop_
_atom_type_symbol
_atom_type_description
_atom_type_scat_dispersion_real
_atom_type_scat_dispersion_imag
_atom_type_scat_source
C C 0.0033 0.0016 'International Tables Vol C Tables 4.2.6.8 and 6.1.1.4'
H H 0.0000 0.0000 'International Tables Vol C Tables 4.2.6.8 and 6.1.1.4'
F F 0.0171 0.0103 'International Tables Vol C Tables 4.2.6.8 and 6.1.1.4'
N N 0.0061 0.0033 'International Tables Vol C Tables 4.2.6.8 and 6.1.1.4'
O O 0.0106 0.0060 'International Tables Vol C Tables 4.2.6.8 and 6.1.1.4'

loop_
_geom_angle_atom_site_label_1
_geom_angle_atom_site_label_2
_geom_angle_atom_site_label_3
_geom_angle
_geom_angle_site_symmetry_1
_geom_angle_site_symmetry_3
_geom_angle_publ_flag
C24 O2 C21 117.3(12) . . ?
C25 O2 C21 128.1(9) . . ?
C8 N1 C1 126.8(3) . . ?
C8 N1 C18 117.9(3) . . ?
C18 N1 C1 115.2(3) . . ?
C1 N2 C17 115.1(3) . . ?
C16 N2 C1 125.0(3) . . ?
C16 N2 C17 119.4(3) . . ?
C7 N3 H3 117(2) . . ?
C8 N3 H3 117(2) . . ?
C8 N3 C7 124.9(3) . . ?
N1 C1 C9 107.8(3) . . ?
N2 C1 N1 110.1(3) . . ?
N2 C1 C2 110.3(3) . . ?
N2 C1 C9 111.1(3) . . ?
C2 C1 N1 108.6(3) . . ?
C2 C1 C9 108.9(3) . . ?
C3 C2 C1 119.0(3) . . ?
C7 C2 C1 122.6(3) . . ?
C7 C2 C3 118.4(3) . . ?
C2 C3 H3A 119.2 . . ?
C4 C3 C2 121.6(3) . . ?
C4 C3 H3A 119.2 . . ?
C3 C4 H4 120.5 . . ?
C3 C4 C5 119.1(4) . . ?
C5 C4 H4 120.5 . . ?
C4 C5 H5 119.6 . . ?
C6 C5 C4 120.8(4) . . ?
C6 C5 H5 119.6 . . ?
C5 C6 H6 120.2 . . ?
C5 C6 C7 119.5(3) . . ?
C7 C6 H6 120.2 . . ?
C2 C7 N3 119.8(3) . . ?
C2 C7 C6 120.6(3) . . ?
C6 C7 N3 119.6(3) . . ?
O1 C8 N1 122.3(3) . . ?
O1 C8 N3 120.8(3) . . ?
N3 C8 N1 116.9(3) . . ?
C1 C9 H9 118.9 . . ?
C10 C9 C1 122.1(4) . . ?
C10 C9 H9 118.9 . . ?
C9 C10 H10 118.7 . . ?
C9 C10 C11 122.7(4) . . ?
C11 C10 H10 118.7 . . ?
C12 C11 C10 122.3(4) . . ?
C16 C11 C10 118.6(3) . . ?
C16 C11 C12 119.2(4) . . ?
C11 C12 H12 119.6 . . ?
C13 C12 C11 120.9(4) . . ?
C13 C12 H12 119.6 . . ?
C12 C13 H13 120.1 . . ?
C12 C13 C14 119.7(4) . . ?
C14 C13 H13 120.1 . . ?
C13 C14 H14 119.6 . . ?
C13 C14 C15 120.8(4) . . ?
C15 C14 H14 119.6 . . ?
C14 C15 H15 119.6 . . ?
C14 C15 C16 120.8(4) . . ?
C16 C15 H15 119.6 . . ?
C11 C16 N2 119.4(3) . . ?
C15 C16 N2 121.9(4) . . ?
C15 C16 C11 118.6(3) . . ?
N2 C17 H17A 109.5 . . ?
N2 C17 H17B 109.5 . . ?
N2 C17 H17C 109.5 . . ?
H17A C17 H17B 109.5 . . ?
H17A C17 H17C 109.5 . . ?
H17B C17 H17C 109.5 . . ?
C19 C18 N1 120.0(3) . . ?
C23 C18 N1 120.3(3) . . ?
C23 C18 C19 119.6(4) . . ?
C18 C19 H19 120.0 . . ?
C18 C19 C20 119.9(4) . . ?
C20 C19 H19 120.0 . . ?
C19 C20 H20 120.4 . . ?
C21 C20 C19 119.1(4) . . ?
C21 C20 H20 120.4 . . ?
C20 C21 O2 117.2(5) . . ?
C22 C21 O2 120.6(5) . . ?
C22 C21 C20 122.0(4) . . ?
C21 C22 H22 120.7 . . ?
C21 C22 C23 118.7(5) . . ?
C23 C22 H22 120.7 . . ?
C18 C23 C22 120.4(4) . . ?
C18 C23 H23 119.8 . . ?
C22 C23 H23 119.8 . . ?
F1 C24 F2 114.8(18) . . ?
F1 C24 F3 108.1(15) . . ?
F2 C24 F3 93.8(14) . . ?
O2 C24 F1 108.9(16) . . ?
O2 C24 F2 115.1(15) . . ?
O2 C24 F3 115.4(18) . . ?
F4 C25 F5 109.5(15) . . ?
F4 C25 F6 110.9(15) . . ?
F5 C25 F6 99.5(15) . . ?
O2 C25 F4 115.4(17) . . ?
O2 C25 F5 118.8(13) . . ?
O2 C25 F6 101.0(13) . . ?

loop_
_geom_bond_atom_site_label_1
_geom_bond_atom_site_label_2
_geom_bond_distance
_geom_bond_site_symmetry_2
_geom_bond_publ_flag
F1 C24 1.299(19) . ?
F2 C24 1.376(16) . ?
F3 C24 1.38(2) . ?
F4 C25 1.272(18) . ?
F5 C25 1.358(15) . ?
F6 C25 1.386(18) . ?
O1 C8 1.239(4) . ?
O2 C21 1.417(6) . ?
O2 C24 1.179(13) . ?
O2 C25 1.210(13) . ?
N1 C1 1.528(4) . ?
N1 C8 1.362(4) . ?
N1 C18 1.447(4) . ?
N2 C1 1.433(5) . ?
N2 C16 1.408(4) . ?
N2 C17 1.438(5) . ?
N3 H3 0.90(3) . ?
N3 C7 1.394(4) . ?
N3 C8 1.347(4) . ?
C1 C2 1.517(5) . ?
C1 C9 1.553(5) . ?
C2 C3 1.385(5) . ?
C2 C7 1.379(5) . ?
C3 H3A 0.9300 . ?
C3 C4 1.372(5) . ?
C4 H4 0.9300 . ?
C4 C5 1.378(5) . ?
C5 H5 0.9300 . ?
C5 C6 1.369(5) . ?
C6 H6 0.9300 . ?
C6 C7 1.392(5) . ?
C9 H9 0.9300 . ?
C9 C10 1.323(5) . ?
C10 H10 0.9300 . ?
C10 C11 1.443(5) . ?
C11 C12 1.400(5) . ?
C11 C16 1.398(5) . ?
C12 H12 0.9300 . ?
C12 C13 1.362(6) . ?
C13 H13 0.9300 . ?
C13 C14 1.362(6) . ?
C14 H14 0.9300 . ?
C14 C15 1.378(6) . ?
C15 H15 0.9300 . ?
C15 C16 1.379(5) . ?
C17 H17A 0.9600 . ?
C17 H17B 0.9600 . ?
C17 H17C 0.9600 . ?
C18 C19 1.371(5) . ?
C18 C23 1.371(5) . ?
C19 H19 0.9300 . ?
C19 C20 1.386(6) . ?
C20 H20 0.9300 . ?
C20 C21 1.363(7) . ?
C21 C22 1.346(7) . ?
C22 H22 0.9300 . ?
C22 C23 1.396(6) . ?
C23 H23 0.9300 . ?

loop_
_geom_torsion_atom_site_label_1
_geom_torsion_atom_site_label_2
_geom_torsion_atom_site_label_3
_geom_torsion_atom_site_label_4
_geom_torsion
_geom_torsion_site_symmetry_1
_geom_torsion_site_symmetry_2
_geom_torsion_site_symmetry_3
_geom_torsion_site_symmetry_4
_geom_torsion_publ_flag
O2 C21 C22 C23 -171.6(5) . . . . ?
N1 C1 C2 C3 175.2(3) . . . . ?
N1 C1 C2 C7 -4.5(5) . . . . ?
N1 C1 C9 C10 116.2(4) . . . . ?
N1 C18 C19 C20 -175.3(3) . . . . ?
N1 C18 C23 C22 173.3(4) . . . . ?
N2 C1 C2 C3 -64.1(4) . . . . ?
N2 C1 C2 C7 116.2(4) . . . . ?
N2 C1 C9 C10 -4.5(5) . . . . ?
C1 N1 C8 O1 175.6(3) . . . . ?
C1 N1 C8 N3 -5.6(5) . . . . ?
C1 N1 C18 C19 98.9(4) . . . . ?
C1 N1 C18 C23 -77.3(4) . . . . ?
C1 N2 C16 C11 -13.2(5) . . . . ?
C1 N2 C16 C15 170.1(3) . . . . ?
C1 C2 C3 C4 -179.9(3) . . . . ?
C1 C2 C7 N3 -0.1(5) . . . . ?
C1 C2 C7 C6 -179.4(3) . . . . ?
C1 C9 C10 C11 -1.9(6) . . . . ?
C2 C1 C9 C10 -126.1(4) . . . . ?
C2 C3 C4 C5 -0.5(6) . . . . ?
C3 C2 C7 N3 -179.8(3) . . . . ?
C3 C2 C7 C6 0.9(5) . . . . ?
C3 C4 C5 C6 0.5(6) . . . . ?
C4 C5 C6 C7 0.2(6) . . . . ?
C5 C6 C7 N3 179.9(3) . . . . ?
C5 C6 C7 C2 -0.9(5) . . . . ?
C7 N3 C8 O1 178.4(3) . . . . ?
C7 N3 C8 N1 -0.5(5) . . . . ?
C7 C2 C3 C4 -0.2(6) . . . . ?
C8 N1 C1 N2 -113.1(4) . . . . ?
C8 N1 C1 C2 7.7(5) . . . . ?
C8 N1 C1 C9 125.6(4) . . . . ?
C8 N1 C18 C19 -84.0(4) . . . . ?
C8 N1 C18 C23 99.7(4) . . . . ?
C8 N3 C7 C2 3.3(5) . . . . ?
C8 N3 C7 C6 -177.4(3) . . . . ?
C9 C1 C2 C3 58.0(4) . . . . ?
C9 C1 C2 C7 -121.7(4) . . . . ?
C9 C10 C11 C12 -178.6(4) . . . . ?
C9 C10 C11 C16 1.6(6) . . . . ?
C10 C11 C12 C13 179.5(4) . . . . ?
C10 C11 C16 N2 5.5(5) . . . . ?
C10 C11 C16 C15 -177.7(3) . . . . ?
C11 C12 C13 C14 -1.7(7) . . . . ?
C12 C11 C16 N2 -174.3(3) . . . . ?
C12 C11 C16 C15 2.5(5) . . . . ?
C12 C13 C14 C15 2.1(7) . . . . ?
C13 C14 C15 C16 -0.2(6) . . . . ?
C14 C15 C16 N2 174.6(4) . . . . ?
C14 C15 C16 C11 -2.1(6) . . . . ?
C16 N2 C1 N1 -107.3(4) . . . . ?
C16 N2 C1 C2 133.0(3) . . . . ?
C16 N2 C1 C9 12.1(5) . . . . ?
C16 C11 C12 C13 -0.7(6) . . . . ?
C17 N2 C1 N1 65.1(4) . . . . ?
C17 N2 C1 C2 -54.7(4) . . . . ?
C17 N2 C1 C9 -175.6(3) . . . . ?
C17 N2 C16 C11 174.7(3) . . . . ?
C17 N2 C16 C15 -2.0(5) . . . . ?
C18 N1 C1 N2 63.6(4) . . . . ?
C18 N1 C1 C2 -175.6(3) . . . . ?
C18 N1 C1 C9 -57.7(4) . . . . ?
C18 N1 C8 O1 -1.1(5) . . . . ?
C18 N1 C8 N3 177.8(3) . . . . ?
C18 C19 C20 C21 3.4(6) . . . . ?
C19 C18 C23 C22 -3.0(6) . . . . ?
C19 C20 C21 O2 169.7(4) . . . . ?
C19 C20 C21 C22 -6.0(8) . . . . ?
C20 C21 C22 C23 3.9(8) . . . . ?
C21 O2 C24 F1 -71.8(18) . . . . ?
C21 O2 C24 F2 59(2) . . . . ?
C21 O2 C24 F3 166.4(13) . . . . ?
C21 O2 C25 F4 -159.1(13) . . . . ?
C21 O2 C25 F5 -26(2) . . . . ?
C21 O2 C25 F6 81.3(14) . . . . ?
C21 C22 C23 C18 0.6(8) . . . . ?
C23 C18 C19 C20 0.9(6) . . . . ?
C24 O2 C21 C20 95.9(13) . . . . ?
C24 O2 C21 C22 -88.3(14) . . . . ?
C25 O2 C21 C20 114.7(13) . . . . ?
C25 O2 C21 C22 -69.6(14) . . . . ?

loop_
_platon_squeeze_void_nr
_platon_squeeze_void_average_x
_platon_squeeze_void_average_y
_platon_squeeze_void_average_z
_platon_squeeze_void_volume
_platon_squeeze_void_count_electrons
_platon_squeeze_void_content
1 0.250 0.750 0.000 117 13 ' '
2 0.250 0.250 0.138 81 -1 ' '
3 0.750 0.250 0.000 117 13 ' '
4 0.750 0.750 -0.139 81 -1 ' '
